data_7212848
loop_
_publ_author_name
'Lee, So Young'
'Lee, Shim Sung'

_publ_section_title
;
 Anion-directed supramolecular silver(i) complexes of an O2S2-macrocycle:
 cyclic oligomer and 2-D coordination polymers
;
_journal_issue 11
_journal_name_full CrystEngComm
_journal_page_first 3471
_journal_paper_doi 10.1039/c0ce00182a
_journal_volume 12
_journal_year 2010
_chemical_formula_sum 'C82 H102 Ag4 B4 F16 O10 S8'
_chemical_formula_weight 2282.84
_chemical_name_systematic
;
?
;
_space_group_IT_number 2
_symmetry_cell_setting triclinic
_symmetry_space_group_name_Hall '-P 1'
_symmetry_space_group_name_H-M 'P -1'
_atom_sites_solution_hydrogens geom
_atom_sites_solution_primary direct
_atom_sites_solution_secondary difmap
_audit_creation_method SHELXTL
_cell_angle_alpha 112.100(7)
_cell_angle_beta 107.570(6)
_cell_angle_gamma 91.354(7)
_cell_formula_units_Z 1
_cell_length_a 12.851(2)
_cell_length_b 13.297(2)
_cell_length_c 14.903(2)
_cell_measurement_reflns_used 9873
_cell_measurement_temperature 173(2)
_cell_measurement_theta_max 27.60
_cell_measurement_theta_min 2.18
_cell_volume 2222.1(6)
_computing_cell_refinement 'Bruker APEX2'
_computing_data_collection 'Bruker APEX2'
_computing_data_reduction 'Bruker APEX2'
_computing_molecular_graphics 'Bruker SHELXTL'
_computing_publication_material 'Bruker SHELXTL'
_computing_structure_refinement 'Bruker SHELXTL'
_computing_structure_solution 'Bruker SHELXTL'
_diffrn_ambient_temperature 173(2)
_diffrn_measured_fraction_theta_full 0.998
_diffrn_measured_fraction_theta_max 0.998
_diffrn_measurement_device_type 'Bruker APEX-II CCD'
_diffrn_measurement_method '\f and \w scans'
_diffrn_radiation_monochromator graphite
_diffrn_radiation_source 'fine-focus sealed tube'
_diffrn_radiation_type MoK\a
_diffrn_radiation_wavelength 0.71073
_diffrn_reflns_av_R_equivalents 0.0406
_diffrn_reflns_av_sigmaI/netI 0.0241
_diffrn_reflns_limit_h_max 15
_diffrn_reflns_limit_h_min -15
_diffrn_reflns_limit_k_max 16
_diffrn_reflns_limit_k_min -16
_diffrn_reflns_limit_l_max 18
_diffrn_reflns_limit_l_min -18
_diffrn_reflns_number 41758
_diffrn_reflns_theta_full 26.00
_diffrn_reflns_theta_max 26.00
_diffrn_reflns_theta_min 1.57
_diffrn_standards_number 0
_exptl_absorpt_coefficient_mu 1.147
_exptl_absorpt_correction_T_max 0.8378
_exptl_absorpt_correction_T_min 0.7784
_exptl_absorpt_correction_type multi-scan
_exptl_absorpt_process_details SADABS
_exptl_crystal_colour colourless
_exptl_crystal_density_diffrn 1.706
_exptl_crystal_density_method 'not measured'
_exptl_crystal_description block
_exptl_crystal_F_000 1154
_exptl_crystal_size_max 0.23
_exptl_crystal_size_mid 0.16
_exptl_crystal_size_min 0.16
_refine_diff_density_max 1.360
_refine_diff_density_min -1.633
_refine_diff_density_rms 0.099
_refine_ls_extinction_method none
_refine_ls_goodness_of_fit_ref 1.039
_refine_ls_hydrogen_treatment constr
_refine_ls_matrix_type full
_refine_ls_number_parameters 654
_refine_ls_number_reflns 8729
_refine_ls_number_restraints 24
_refine_ls_restrained_S_all 1.046
_refine_ls_R_factor_all 0.0565
_refine_ls_R_factor_gt 0.0506
_refine_ls_shift/su_max 0.001
_refine_ls_shift/su_mean 0.000
_refine_ls_structure_factor_coef Fsqd
_refine_ls_weighting_details 'calc w=1/[\s^2^(Fo^2^)+(0.0451P)^2^+8.6174P] where P=(Fo^2^+2Fc^2^)/3'
_refine_ls_weighting_scheme calc
_refine_ls_wR_factor_gt 0.1178
_refine_ls_wR_factor_ref 0.1243
_reflns_number_gt 7837
_reflns_number_total 8729
_reflns_threshold_expression >2sigma(I)
_cod_data_source_file c0ce00182a.txt
_cod_data_source_block compound2
_cod_depositor_comments
;
The following automatic conversions were performed:

'_symmetry_cell_setting' value 'Triclinic' changed to 'triclinic'
according to /home/saulius/struct/CIF-dictionaries/cif_core.dic
dictionary named 'cif_core.dic' version 2.4.2 from 2011-04-26.

Automatic conversion script
Id: cif_fix_values 1891 2012-01-12 08:04:46Z andrius 
;
_cod_original_cell_volume 2222.0(6)
_cod_original_sg_symbol_H-M P-1
_cod_database_code 7212848

loop_
_symmetry_equiv_pos_as_xyz
'x, y, z'
'-x, -y, -z'

loop_
_atom_site_label
_atom_site_type_symbol
_atom_site_fract_x
_atom_site_fract_y
_atom_site_fract_z
_atom_site_U_iso_or_equiv
_atom_site_adp_type
_atom_site_occupancy
_atom_site_symmetry_multiplicity
_atom_site_calc_flag
_atom_site_refinement_flags
_atom_site_disorder_assembly
_atom_site_disorder_group
Ag1 Ag 0.18022(3) 0.17296(3) 0.32705(3) 0.04415(12) Uani 1 1 d . . .
Ag2 Ag -0.05934(3) 0.59571(4) 0.80047(3) 0.05693(14) Uani 1 1 d . . .
B1 B -0.1383(4) 0.1512(6) 0.2015(5) 0.0548(16) Uani 1 1 d . . .
B2 B -0.2256(8) 0.3927(6) 0.8208(5) 0.079(3) Uani 1 1 d . . .
F1 F -0.1363(10) 0.0269(7) 0.1695(8) 0.077(3) Uani 0.475(11) 1 d P A 1
F1' F -0.0753(8) 0.0918(10) 0.2216(7) 0.086(3) Uani 0.525(11) 1 d P A 2
F2 F -0.0364(7) 0.1849(9) 0.2050(7) 0.074(3) Uani 0.475(11) 1 d P A 1
F2' F -0.0844(10) 0.2296(9) 0.1760(12) 0.124(4) Uani 0.525(11) 1 d P A 2
F3 F -0.2177(17) 0.154(2) 0.126(2) 0.088(8) Uani 0.475(11) 1 d P A 1
F3' F -0.2355(16) 0.1159(19) 0.126(2) 0.082(6) Uani 0.525(11) 1 d P A 2
F4 F -0.1528(11) 0.1828(9) 0.2916(11) 0.049(3) Uani 0.475(11) 1 d P A 1
F4' F -0.1629(13) 0.2268(15) 0.2904(12) 0.116(6) Uani 0.525(11) 1 d P A 2
F5 F -0.1377(5) 0.3996(4) 0.7745(4) 0.0656(18) Uani 0.674(9) 1 d P B 1
F5' F -0.3320(13) 0.3416(14) 0.8404(19) 0.142(9) Uani 0.326(9) 1 d P B 2
F6 F -0.1785(4) 0.3451(4) 0.8803(3) 0.1127(17) Uani 1 1 d . B .
F7 F -0.2369(6) 0.4970(4) 0.8604(7) 0.170(3) Uani 1 1 d . B .
F8 F -0.3055(6) 0.3338(6) 0.7395(5) 0.149(2) Uani 1 1 d U B .
S1 S 0.14891(11) -0.00470(10) 0.17176(14) 0.0682(5) Uani 1 1 d . . .
S2 S 0.21215(8) 0.30748(8) 0.25064(7) 0.0322(2) Uani 1 1 d . . .
S3 S 0.14870(8) 0.24842(7) 0.49290(8) 0.0290(2) Uani 1 1 d . . .
S4 S 0.11094(17) 0.55714(18) 0.75820(16) 0.0313(6) Uani 0.474(4) 1 d P A 1
S4' S 0.08686(17) 0.47143(19) 0.78671(15) 0.0375(6) Uani 0.526(4) 1 d P A 2
O1 O 0.3817(4) 0.1165(3) 0.3672(3) 0.0634(11) Uani 1 1 d . . .
O2 O 0.4124(3) 0.3444(2) 0.4978(2) 0.0450(8) Uani 1 1 d . C .
O3 O 0.1999(3) 0.1068(2) 0.6358(2) 0.0420(7) Uani 1 1 d . . .
O4 O 0.3133(3) 0.3900(3) 0.8677(2) 0.0431(7) Uani 1 1 d . A .
O5 O -0.0103(4) 0.6652(5) 0.9857(3) 0.0915(17) Uani 1 1 d . A .
C1 C 0.5068(8) 0.2056(7) 0.5395(7) 0.039(2) Uani 0.658(15) 1 d P C 1
H1A H 0.5598 0.2234 0.5110 0.047 Uiso 0.658(15) 1 calc PR C 1
H1B H 0.5473 0.1877 0.5965 0.047 Uiso 0.658(15) 1 calc PR C 1
C1' C 0.4501(15) 0.1961(11) 0.5564(11) 0.040(4) Uani 0.342(15) 1 d P C 2
H1'A H 0.3749 0.1586 0.5314 0.048 Uiso 0.342(15) 1 calc PR C 2
H1'B H 0.4923 0.1828 0.6158 0.048 Uiso 0.342(15) 1 calc PR C 2
C2 C 0.4262(7) 0.1054(6) 0.4582(6) 0.044(2) Uani 0.658(15) 1 d P C 1
H2A H 0.4639 0.0417 0.4467 0.052 Uiso 0.658(15) 1 calc PR C 1
H2B H 0.3673 0.0930 0.4827 0.052 Uiso 0.658(15) 1 calc PR C 1
C2' C 0.5008(11) 0.1581(13) 0.4752(13) 0.043(4) Uani 0.342(15) 1 d P C 2
H2'A H 0.5404 0.0975 0.4776 0.052 Uiso 0.342(15) 1 calc PR C 2
H2'B H 0.5499 0.2171 0.4788 0.052 Uiso 0.342(15) 1 calc PR C 2
C3 C 0.4279(4) 0.0793(4) 0.2904(4) 0.0446(11) Uani 1 1 d . C .
C4 C 0.5196(4) 0.1385(5) 0.2949(5) 0.0570(15) Uani 1 1 d . . .
H4A H 0.5532 0.2042 0.3512 0.068 Uiso 1 1 calc R C .
C5 C 0.5613(4) 0.1005(6) 0.2162(6) 0.0694(19) Uani 1 1 d . C .
H5A H 0.6238 0.1403 0.2194 0.083 Uiso 1 1 calc R . .
C6 C 0.5124(5) 0.0048(5) 0.1332(5) 0.0629(14) Uani 1 1 d U . .
H10C H 0.5422 -0.0212 0.0806 0.075 Uiso 1 1 calc R C .
C7 C 0.4171(4) -0.0544(5) 0.1270(4) 0.0616(15) Uani 1 1 d . C .
H7A H 0.3829 -0.1191 0.0697 0.074 Uiso 1 1 calc R . .
C8 C 0.3739(4) -0.0171(4) 0.2058(4) 0.0471(12) Uani 1 1 d . . .
C9 C 0.2677(5) -0.0755(4) 0.1976(6) 0.072(2) Uani 1 1 d . C .
H9A H 0.2774 -0.0841 0.2614 0.086 Uiso 1 1 calc R . .
H9B H 0.2520 -0.1484 0.1430 0.086 Uiso 1 1 calc R . .
C10 C 0.1538(4) 0.0172(5) 0.0595(4) 0.0693(19) Uani 1 1 d . . .
H10A H 0.2243 0.0015 0.0506 0.083 Uiso 1 1 calc R . .
H10B H 0.0964 -0.0355 -0.0006 0.083 Uiso 1 1 calc R . .
C11 C 0.1398(4) 0.1304(5) 0.0628(4) 0.0624(17) Uani 1 1 d . . .
H11A H 0.0760 0.1515 0.0834 0.075 Uiso 1 1 calc R . .
H11B H 0.1242 0.1276 -0.0060 0.075 Uiso 1 1 calc R . .
C12 C 0.2406(4) 0.2201(4) 0.1364(4) 0.0496(12) Uani 1 1 d . . .
H12A H 0.2570 0.2641 0.1018 0.060 Uiso 1 1 calc R . .
H12B H 0.3046 0.1859 0.1557 0.060 Uiso 1 1 calc R . .
C13 C 0.3431(3) 0.3999(3) 0.3304(3) 0.0317(8) Uani 1 1 d . . .
H13A H 0.4029 0.3578 0.3401 0.038 Uiso 1 1 calc R . .
H13B H 0.3589 0.4461 0.2975 0.038 Uiso 1 1 calc R . .
C14 C 0.3323(3) 0.4694(3) 0.4321(3) 0.0285(8) Uani 1 1 d . . .
C15 C 0.2834(3) 0.5636(3) 0.4442(3) 0.0326(9) Uani 1 1 d . . .
H15A H 0.2586 0.5839 0.3890 0.039 Uiso 1 1 calc R . .
C16 C 0.2710(4) 0.6277(3) 0.5367(3) 0.0375(9) Uani 1 1 d . . .
H16A H 0.2367 0.6896 0.5433 0.045 Uiso 1 1 calc R . .
C17 C 0.3103(4) 0.5987(4) 0.6193(3) 0.0396(10) Uani 1 1 d . . .
H17A H 0.3035 0.6423 0.6822 0.048 Uiso 1 1 calc R . .
C18 C 0.3596(4) 0.5055(3) 0.6095(3) 0.0385(10) Uani 1 1 d . . .
H18A H 0.3865 0.4872 0.6658 0.046 Uiso 1 1 calc R . .
C19 C 0.3690(3) 0.4396(3) 0.5161(3) 0.0316(9) Uani 1 1 d . . .
C20 C 0.4519(4) 0.3113(4) 0.5823(4) 0.0458(11) Uani 1 1 d . . .
H20A H 0.3912 0.2936 0.6026 0.055 Uiso 0.475(11) 1 calc PR A 1
H20B H 0.5057 0.3692 0.6411 0.055 Uiso 0.475(11) 1 calc PR A 1
H20C H 0.5249 0.3525 0.6255 0.055 Uiso 0.525(11) 1 d PR A 2
H20D H 0.4036 0.3314 0.6232 0.055 Uiso 0.525(11) 1 d PR A 2
C21 C 0.2671(4) 0.1962(4) 0.8155(4) 0.0495(12) Uani 1 1 d . A .
H21A H 0.2887 0.1836 0.8782 0.059 Uiso 1 1 calc R . .
H21B H 0.1946 0.2186 0.8056 0.059 Uiso 1 1 calc R . .
C22 C 0.2611(4) 0.0912(4) 0.7261(4) 0.0486(12) Uani 1 1 d . . .
H22A H 0.3347 0.0771 0.7254 0.058 Uiso 1 1 calc R . .
H22B H 0.2239 0.0295 0.7302 0.058 Uiso 1 1 calc R . .
C23 C 0.1764(3) 0.0221(3) 0.5422(4) 0.0370(9) Uani 1 1 d . . .
C24 C 0.2233(4) -0.0741(4) 0.5253(4) 0.0433(11) Uani 1 1 d . . .
H24A H 0.2738 -0.0840 0.5798 0.052 Uiso 1 1 calc R . .
C25 C 0.1937(4) -0.1539(4) 0.4272(4) 0.0465(12) Uani 1 1 d . . .
H25A H 0.2258 -0.2175 0.4157 0.056 Uiso 1 1 calc R . .
C26 C 0.1173(4) -0.1420(4) 0.3451(4) 0.0450(11) Uani 1 1 d . . .
H26A H 0.0978 -0.1971 0.2792 0.054 Uiso 1 1 calc R . .
C27 C 0.0700(3) -0.0463(3) 0.3628(4) 0.0379(9) Uani 1 1 d . . .
H27A H 0.0183 -0.0376 0.3082 0.045 Uiso 1 1 calc R . .
C28 C 0.0989(3) 0.0359(3) 0.4602(3) 0.0330(9) Uani 1 1 d . . .
C29 C 0.0489(3) 0.1391(3) 0.4794(3) 0.0306(8) Uani 1 1 d . . .
H29A H 0.0300 0.1594 0.5416 0.037 Uiso 1 1 calc R . .
H29B H -0.0181 0.1278 0.4225 0.037 Uiso 1 1 calc R . .
C30 C 0.0654(3) 0.3571(3) 0.4934(3) 0.0342(9) Uani 1 1 d . A .
H30A H 0.1102 0.4203 0.4989 0.041 Uiso 1 1 calc R . .
H30B H 0.0045 0.3319 0.4288 0.041 Uiso 1 1 calc R . .
C31 C 0.0199(4) 0.3913(5) 0.5812(4) 0.0599(16) Uani 1 1 d . . .
H31A H -0.0448 0.3374 0.5587 0.072 Uiso 0.475(11) 1 calc PR A 1
H31B H -0.0070 0.4599 0.5852 0.072 Uiso 0.475(11) 1 calc PR A 1
H31C H -0.0032 0.3280 0.5920 0.072 Uiso 0.525(11) 1 d PR A 2
H31D H -0.0423 0.4300 0.5684 0.072 Uiso 0.525(11) 1 d PR A 2
C32' C 0.1252(6) 0.4702(7) 0.6804(6) 0.035(2) Uani 0.525(11) 1 d P A 2
H32A H 0.1347 0.5436 0.6821 0.042 Uiso 0.525(11) 1 calc PR A 2
H32B H 0.1929 0.4396 0.6798 0.042 Uiso 0.525(11) 1 calc PR A 2
C32 C 0.0836(8) 0.4086(8) 0.6928(7) 0.038(3) Uani 0.475(11) 1 d P A 1
H32C H 0.1516 0.3776 0.6978 0.045 Uiso 0.475(11) 1 calc PR A 1
H32D H 0.0390 0.3764 0.7202 0.045 Uiso 0.475(11) 1 calc PR A 1
C33 C 0.2063(4) 0.5743(5) 0.8914(4) 0.0596(15) Uani 1 1 d . . .
H33A H 0.2015 0.6429 0.9437 0.072 Uiso 0.475(11) 1 calc PR A 1
H33B H 0.1862 0.5142 0.9079 0.072 Uiso 0.475(11) 1 calc PR A 1
H33C H 0.1879 0.6465 0.8982 0.072 Uiso 0.525(11) 1 d PR A 2
H33D H 0.2100 0.5680 0.9550 0.072 Uiso 0.525(11) 1 d PR A 2
C34 C 0.3205(4) 0.5739(4) 0.8860(3) 0.0429(11) Uani 1 1 d . A .
C35 C 0.3788(5) 0.6689(4) 0.8949(3) 0.0519(13) Uani 1 1 d . . .
H35A H 0.3446 0.7309 0.9012 0.062 Uiso 1 1 calc R A .
C36 C 0.4859(5) 0.6730(4) 0.8945(4) 0.0533(13) Uani 1 1 d . A .
H36A H 0.5236 0.7374 0.9010 0.064 Uiso 1 1 calc R . .
C37 C 0.5365(4) 0.5823(4) 0.8846(3) 0.0464(11) Uani 1 1 d . . .
H37A H 0.6090 0.5851 0.8849 0.056 Uiso 1 1 calc R A .
C38 C 0.4808(4) 0.4860(4) 0.8743(3) 0.0385(9) Uani 1 1 d . A .
H38A H 0.5156 0.4242 0.8668 0.046 Uiso 1 1 calc R . .
C39 C 0.3730(4) 0.4813(4) 0.8750(3) 0.0362(9) Uani 1 1 d . . .
C40 C 0.3493(4) 0.2871(4) 0.8264(4) 0.0444(10) Uani 1 1 d . . .
H40A H 0.4217 0.2872 0.8718 0.053 Uiso 1 1 calc R A .
H40B H 0.3549 0.2752 0.7598 0.053 Uiso 1 1 calc R . .
C41 C -0.0637(12) 0.7095(18) 1.0581(11) 0.062(6) Uani 0.44(4) 1 d PU A 1
H41A H -0.0118 0.7303 1.1261 0.093 Uiso 0.44(4) 1 calc PR A 1
H41B H -0.1229 0.6556 1.0463 0.093 Uiso 0.44(4) 1 calc PR A 1
H41C H -0.0931 0.7731 1.0514 0.093 Uiso 0.44(4) 1 calc PR A 1
C41' C -0.0721(16) 0.645(3) 1.0417(16) 0.113(7) Uani 0.56(4) 1 d PU A 2
H41D H -0.0326 0.6841 1.1139 0.170 Uiso 0.56(4) 1 calc PR A 2
H41E H -0.0841 0.5679 1.0253 0.170 Uiso 0.56(4) 1 calc PR A 2
H41F H -0.1420 0.6702 1.0245 0.170 Uiso 0.56(4) 1 calc PR A 2

loop_
_atom_site_aniso_label
_atom_site_aniso_U_11
_atom_site_aniso_U_22
_atom_site_aniso_U_33
_atom_site_aniso_U_23
_atom_site_aniso_U_13
_atom_site_aniso_U_12
Ag1 0.0451(2) 0.03290(18) 0.0580(2) 0.01177(15) 0.03108(17) -0.00212(14)
Ag2 0.03136(19) 0.0999(3) 0.0392(2) 0.0261(2) 0.01277(15) 0.0247(2)
B1 0.024(3) 0.091(5) 0.048(3) 0.026(3) 0.012(2) 0.003(3)
B2 0.101(6) 0.062(4) 0.041(3) 0.009(3) -0.011(4) 0.042(4)
F1 0.124(8) 0.048(4) 0.086(7) 0.032(4) 0.068(6) 0.014(5)
F1' 0.075(6) 0.108(8) 0.085(6) 0.051(6) 0.024(5) 0.048(6)
F2 0.042(4) 0.085(6) 0.098(6) 0.033(5) 0.034(4) -0.010(4)
F2' 0.092(8) 0.099(7) 0.234(14) 0.099(8) 0.085(9) 0.025(6)
F3 0.081(14) 0.115(15) 0.038(5) 0.011(9) 0.000(9) 0.069(12)
F3' 0.037(4) 0.128(16) 0.048(5) 0.004(9) 0.010(4) 0.007(7)
F4 0.042(5) 0.064(6) 0.040(4) 0.020(5) 0.012(3) 0.001(4)
F4' 0.049(5) 0.175(16) 0.053(6) -0.024(9) 0.011(4) 0.034(9)
F5 0.087(4) 0.064(3) 0.054(3) 0.025(2) 0.031(3) 0.031(3)
F5' 0.114(12) 0.131(13) 0.31(3) 0.159(17) 0.153(16) 0.077(10)
F6 0.118(4) 0.111(3) 0.087(3) 0.061(3) -0.022(3) 0.002(3)
F7 0.191(6) 0.069(3) 0.313(10) 0.073(4) 0.171(7) 0.064(4)
F8 0.145(3) 0.155(3) 0.144(3) 0.066(2) 0.0368(19) 0.0239(19)
S1 0.0458(7) 0.0359(6) 0.1048(12) -0.0075(7) 0.0479(8) -0.0136(5)
S2 0.0235(5) 0.0376(5) 0.0271(5) 0.0074(4) 0.0051(4) -0.0070(4)
S3 0.0219(4) 0.0239(4) 0.0387(5) 0.0125(4) 0.0071(4) 0.0022(3)
S4 0.0248(11) 0.0381(12) 0.0336(11) 0.0180(9) 0.0086(8) 0.0042(8)
S4' 0.0320(11) 0.0537(13) 0.0332(11) 0.0210(9) 0.0143(8) 0.0162(9)
O1 0.108(3) 0.0380(18) 0.047(2) 0.0132(16) 0.035(2) 0.009(2)
O2 0.055(2) 0.0323(15) 0.0338(16) 0.0145(13) -0.0061(14) 0.0040(14)
O3 0.0415(17) 0.0343(16) 0.0477(18) 0.0233(14) 0.0027(14) 0.0056(13)
O4 0.0338(16) 0.0527(19) 0.0474(18) 0.0261(15) 0.0120(14) 0.0081(14)
O5 0.095(3) 0.151(5) 0.043(2) 0.046(3) 0.031(2) 0.057(3)
C1 0.033(5) 0.042(4) 0.038(5) 0.022(4) 0.000(4) 0.004(3)
C1' 0.032(8) 0.044(8) 0.047(8) 0.026(6) 0.005(7) 0.000(6)
C2 0.047(5) 0.037(4) 0.049(4) 0.021(3) 0.015(3) 0.004(3)
C2' 0.024(7) 0.045(9) 0.042(9) 0.016(7) -0.013(6) 0.000(6)
C3 0.054(3) 0.035(2) 0.042(2) 0.016(2) 0.014(2) -0.003(2)
C4 0.039(3) 0.057(3) 0.070(3) 0.043(3) -0.011(2) -0.015(2)
C5 0.025(2) 0.112(5) 0.109(5) 0.090(5) 0.016(3) 0.013(3)
C6 0.058(2) 0.076(2) 0.061(2) 0.0309(16) 0.0242(16) 0.0173(17)
C7 0.035(3) 0.085(4) 0.046(3) 0.007(3) 0.013(2) 0.011(3)
C8 0.039(2) 0.036(2) 0.056(3) 0.003(2) 0.022(2) -0.0056(19)
C9 0.058(3) 0.028(2) 0.120(5) 0.002(3) 0.053(4) -0.005(2)
C10 0.032(3) 0.062(3) 0.067(4) -0.026(3) 0.020(2) -0.016(2)
C11 0.031(2) 0.072(4) 0.045(3) -0.016(3) 0.011(2) -0.011(2)
C12 0.030(2) 0.058(3) 0.038(2) -0.003(2) 0.0121(19) -0.011(2)
C13 0.0228(19) 0.036(2) 0.0298(19) 0.0124(17) 0.0022(15) -0.0067(16)
C14 0.0220(18) 0.0303(19) 0.0282(18) 0.0134(16) 0.0003(14) -0.0085(15)
C15 0.031(2) 0.0292(19) 0.033(2) 0.0169(17) -0.0005(16) -0.0068(16)
C16 0.035(2) 0.028(2) 0.036(2) 0.0086(17) -0.0004(17) -0.0060(16)
C17 0.043(2) 0.033(2) 0.029(2) 0.0048(17) 0.0049(18) -0.0103(18)
C18 0.042(2) 0.037(2) 0.028(2) 0.0170(18) -0.0022(17) -0.0118(18)
C19 0.029(2) 0.0262(19) 0.0286(19) 0.0117(16) -0.0049(15) -0.0092(15)
C20 0.044(3) 0.040(2) 0.043(2) 0.025(2) -0.009(2) -0.002(2)
C21 0.050(3) 0.059(3) 0.050(3) 0.036(2) 0.012(2) 0.002(2)
C22 0.046(3) 0.048(3) 0.056(3) 0.036(2) 0.004(2) 0.003(2)
C23 0.027(2) 0.029(2) 0.057(3) 0.022(2) 0.0105(19) -0.0001(16)
C24 0.026(2) 0.038(2) 0.071(3) 0.033(2) 0.010(2) 0.0065(17)
C25 0.035(2) 0.029(2) 0.080(4) 0.024(2) 0.023(2) 0.0086(18)
C26 0.038(2) 0.031(2) 0.061(3) 0.013(2) 0.018(2) 0.0023(18)
C27 0.029(2) 0.033(2) 0.052(3) 0.020(2) 0.0116(19) 0.0000(17)
C28 0.0222(18) 0.031(2) 0.051(2) 0.0225(19) 0.0125(17) 0.0027(15)
C29 0.0225(18) 0.031(2) 0.041(2) 0.0192(17) 0.0081(16) 0.0014(15)
C30 0.028(2) 0.0232(18) 0.041(2) 0.0103(16) -0.0003(17) 0.0042(15)
C31 0.051(3) 0.074(4) 0.036(2) 0.010(2) 0.002(2) 0.043(3)
C32' 0.024(4) 0.046(5) 0.028(4) 0.007(3) 0.011(3) 0.003(3)
C32 0.040(5) 0.037(5) 0.041(5) 0.020(4) 0.015(4) 0.013(4)
C33 0.043(3) 0.069(4) 0.041(3) 0.005(2) 0.000(2) 0.020(3)
C34 0.041(2) 0.051(3) 0.0226(19) 0.0090(18) -0.0010(17) 0.012(2)
C35 0.069(4) 0.039(3) 0.030(2) 0.0071(19) 0.001(2) 0.010(2)
C36 0.062(3) 0.046(3) 0.038(2) 0.013(2) 0.004(2) -0.005(2)
C37 0.045(3) 0.055(3) 0.031(2) 0.015(2) 0.0065(19) -0.003(2)
C38 0.035(2) 0.049(3) 0.028(2) 0.0170(19) 0.0045(17) 0.0054(19)
C39 0.036(2) 0.045(2) 0.0228(18) 0.0151(17) 0.0017(16) 0.0054(18)
C40 0.045(3) 0.048(3) 0.043(2) 0.023(2) 0.013(2) 0.009(2)
C41 0.063(6) 0.064(6) 0.061(6) 0.026(3) 0.021(3) 0.009(2)
C41' 0.113(7) 0.114(8) 0.113(7) 0.045(3) 0.038(3) 0.018(2)

loop_
_atom_type_symbol
_atom_type_description
_atom_type_scat_dispersion_real
_atom_type_scat_dispersion_imag
_atom_type_scat_source
C C 0.0033 0.0016 'International Tables Vol C Tables 4.2.6.8 and 6.1.1.4'
H H 0.0000 0.0000 'International Tables Vol C Tables 4.2.6.8 and 6.1.1.4'
B B 0.0013 0.0007 'International Tables Vol C Tables 4.2.6.8 and 6.1.1.4'
O O 0.0106 0.0060 'International Tables Vol C Tables 4.2.6.8 and 6.1.1.4'
F F 0.0171 0.0103 'International Tables Vol C Tables 4.2.6.8 and 6.1.1.4'
S S 0.1246 0.1234 'International Tables Vol C Tables 4.2.6.8 and 6.1.1.4'
Ag Ag -0.8971 1.1015 'International Tables Vol C Tables 4.2.6.8 and 6.1.1.4'

loop_
_geom_angle_atom_site_label_1
_geom_angle_atom_site_label_2
_geom_angle_atom_site_label_3
_geom_angle
_geom_angle_site_symmetry_1
_geom_angle_site_symmetry_3
S3 Ag1 S1 141.45(4) . .
S3 Ag1 S2 117.27(4) . .
S1 Ag1 S2 99.17(5) . .
O5 Ag2 S2 103.78(12) . 2_566
O5 Ag2 S4 107.76(13) . .
S2 Ag2 S4 134.85(6) 2_566 .
O5 Ag2 S4' 96.19(12) . .
S2 Ag2 S4' 159.99(5) 2_566 .
S4 Ag2 S4' 32.82(7) . .
F1' B1 F3 140.5(14) . .
F1' B1 F4 91.8(8) . .
F3 B1 F4 117.4(14) . .
F1' B1 F3' 123.8(13) . .
F3 B1 F3' 23.9(18) . .
F4 B1 F3' 110.3(13) . .
F1' B1 F2 69.4(7) . .
F3 B1 F2 114.7(13) . .
F4 B1 F2 115.1(8) . .
F3' B1 F2 132.2(12) . .
F1' B1 F2' 109.6(7) . .
F3 B1 F2' 79.5(13) . .
F4 B1 F2' 120.3(9) . .
F3' B1 F2' 102.4(12) . .
F2 B1 F2' 40.8(5) . .
F1' B1 F4' 113.3(9) . .
F3 B1 F4' 102.1(14) . .
F4 B1 F4' 24.6(8) . .
F3' B1 F4' 104.7(13) . .
F2 B1 F4' 110.3(9) . .
F2' B1 F4' 100.1(11) . .
F1' B1 F1 41.8(6) . .
F3 B1 F1 102.3(12) . .
F4 B1 F1 103.4(7) . .
F3' B1 F1 82.3(11) . .
F2 B1 F1 100.5(7) . .
F2' B1 F1 129.9(7) . .
F4' B1 F1 127.3(9) . .
F8 B2 F6 116.5(8) . .
F8 B2 F7 114.0(7) . .
F6 B2 F7 120.1(7) . .
F8 B2 F5 100.0(6) . .
F6 B2 F5 100.2(6) . .
F7 B2 F5 100.8(7) . .
F8 B2 F5' 64.7(10) . .
F6 B2 F5' 77.6(8) . .
F7 B2 F5' 97.2(8) . .
F5 B2 F5' 160.2(9) . .
F8 F5' B2 46.0(5) . .
B2 F8 F5' 69.3(9) . .
C10 S1 C9 102.2(3) . .
C10 S1 Ag1 112.68(18) . .
C9 S1 Ag1 108.0(2) . .
C12 S2 C13 103.27(19) . .
C12 S2 Ag2 108.50(19) . 2_566
C13 S2 Ag2 112.93(15) . 2_566
C12 S2 Ag1 102.43(19) . .
C13 S2 Ag1 110.26(14) . .
Ag2 S2 Ag1 117.87(4) 2_566 .
C30 S3 C29 101.64(19) . .
C30 S3 Ag1 108.20(15) . .
C29 S3 Ag1 102.10(14) . .
C32 S4 C33 100.4(4) . .
C32 S4 Ag2 101.3(3) . .
C33 S4 Ag2 98.23(19) . .
C32' S4' C33 97.3(3) . .
C32' S4' Ag2 105.8(3) . .
C33 S4' Ag2 97.14(19) . .
C2 O1 C3 121.5(5) . .
C2 O1 C2' 38.1(6) . .
C3 O1 C2' 100.0(7) . .
C19 O2 C20 117.4(4) . .
C23 O3 C22 119.0(3) . .
C39 O4 C40 117.3(3) . .
C41' O5 C41 32.7(10) . .
C41' O5 Ag2 127.6(10) . .
C41 O5 Ag2 136.7(7) . .
C2 C1 C20 114.6(7) . .
C20 C1' C2' 105.0(13) . .
O1 C2 C1 112.1(6) . .
C1' C2' O1 99.4(10) . .
C4 C3 O1 121.2(5) . .
C4 C3 C8 121.5(5) . .
O1 C3 C8 117.1(4) . .
C5 C4 C3 119.6(5) . .
C6 C5 C4 120.6(5) . .
C5 C6 C7 120.0(6) . .
C8 C7 C6 120.1(5) . .
C7 C8 C3 118.2(5) . .
C7 C8 C9 120.9(5) . .
C3 C8 C9 120.9(5) . .
C8 C9 S1 113.9(4) . .
C11 C10 S1 115.8(4) . .
C10 C11 C12 114.7(5) . .
C11 C12 S2 110.1(3) . .
C14 C13 S2 107.8(3) . .
C15 C14 C19 118.7(4) . .
C15 C14 C13 120.3(3) . .
C19 C14 C13 120.9(4) . .
C16 C15 C14 121.2(4) . .
C15 C16 C17 119.2(4) . .
C16 C17 C18 120.7(4) . .
C19 C18 C17 120.1(4) . .
O2 C19 C18 124.4(4) . .
O2 C19 C14 115.6(4) . .
C18 C19 C14 120.0(4) . .
C1' C20 O2 116.7(7) . .
C1' C20 C1 32.6(7) . .
O2 C20 C1 104.9(5) . .
C22 C21 C40 111.4(4) . .
O3 C22 C21 105.8(4) . .
O3 C23 C24 124.3(4) . .
O3 C23 C28 115.5(4) . .
C24 C23 C28 120.2(4) . .
C25 C24 C23 119.2(4) . .
C24 C25 C26 121.6(4) . .
C25 C26 C27 118.9(5) . .
C28 C27 C26 120.8(4) . .
C27 C28 C23 119.3(4) . .
C27 C28 C29 121.0(4) . .
C23 C28 C29 119.7(4) . .
C28 C29 S3 108.7(3) . .
C31 C30 S3 112.2(3) . .
C30 C31 C32 126.0(5) . .
C30 C31 C32' 103.5(5) . .
C32 C31 C32' 39.2(5) . .
C31 C32' S4' 102.7(5) . .
C31 C32 S4 102.1(5) . .
C34 C33 S4' 121.6(4) . .
C34 C33 S4 106.0(4) . .
S4' C33 S4 43.82(14) . .
C35 C34 C39 118.2(5) . .
C35 C34 C33 119.9(5) . .
C39 C34 C33 121.9(5) . .
C36 C35 C34 121.5(5) . .
C37 C36 C35 119.7(5) . .
C36 C37 C38 120.5(5) . .
C37 C38 C39 120.2(5) . .
O4 C39 C38 123.6(4) . .
O4 C39 C34 116.4(4) . .
C38 C39 C34 120.0(4) . .
O4 C40 C21 109.1(4) . .

loop_
_geom_bond_atom_site_label_1
_geom_bond_atom_site_label_2
_geom_bond_distance
_geom_bond_site_symmetry_2
Ag1 S3 2.4571(11) .
Ag1 S1 2.5254(14) .
Ag1 S2 2.5385(11) .
Ag2 O5 2.423(4) .
Ag2 S2 2.4592(12) 2_566
Ag2 S4 2.468(2) .
Ag2 S4' 2.535(2) .
B1 F1' 1.196(10) .
B1 F3 1.28(2) .
B1 F4 1.321(14) .
B1 F3' 1.33(2) .
B1 F2 1.353(9) .
B1 F2' 1.459(11) .
B1 F4' 1.461(15) .
B1 F1 1.542(11) .
B2 F8 1.278(9) .
B2 F6 1.292(8) .
B2 F7 1.319(8) .
B2 F5 1.508(12) .
B2 F5' 1.663(16) .
F5' F8 1.607(19) .
S1 C10 1.821(7) .
S1 C9 1.831(7) .
S2 C12 1.814(5) .
S2 C13 1.830(4) .
S2 Ag2 2.4592(12) 2_566
S3 C30 1.817(4) .
S3 C29 1.826(4) .
S4 C32 1.813(10) .
S4 C33 1.917(6) .
S4' C32' 1.790(8) .
S4' C33 1.874(6) .
O1 C2 1.370(8) .
O1 C3 1.381(6) .
O1 C2' 1.745(14) .
O2 C19 1.361(5) .
O2 C20 1.442(5) .
O3 C23 1.361(6) .
O3 C22 1.433(5) .
O4 C39 1.372(5) .
O4 C40 1.425(6) .
O5 C41' 1.40(2) .
O5 C41 1.405(15) .
C1 C2 1.509(12) .
C1 C20 1.589(10) .
C1' C20 1.429(14) .
C1' C2' 1.47(3) .
C3 C4 1.371(7) .
C3 C8 1.387(6) .
C4 C5 1.365(9) .
C5 C6 1.361(9) .
C6 C7 1.400(8) .
C7 C8 1.379(7) .
C8 C9 1.503(6) .
C10 C11 1.505(9) .
C11 C12 1.546(6) .
C13 C14 1.500(6) .
C14 C15 1.390(6) .
C14 C19 1.404(5) .
C15 C16 1.380(6) .
C16 C17 1.382(6) .
C17 C18 1.385(7) .
C18 C19 1.381(6) .
C21 C22 1.505(7) .
C21 C40 1.514(7) .
C23 C24 1.395(6) .
C23 C28 1.400(6) .
C24 C25 1.374(7) .
C25 C26 1.383(7) .
C26 C27 1.393(6) .
C27 C28 1.379(6) .
C28 C29 1.496(5) .
C30 C31 1.513(7) .
C31 C32 1.539(10) .
C31 C32' 1.635(9) .
C33 C34 1.493(7) .
C34 C35 1.394(7) .
C34 C39 1.397(6) .
C35 C36 1.379(8) .
C36 C37 1.365(8) .
C37 C38 1.385(7) .
C38 C39 1.388(6) .
